data_1551363
loop_
_publ_author_name
'Xiaoyan Wang'
'Linjiang Chen'
'Samantha Y. Chong'
'Marc A. Little'
'Yongzhen Wu'
'Wei-Hong Zhu'
'Rob Clowes'
'Yong Yan'
'Martijn A. Zwijnenburg'
'Reiner Sebastian Sprick'
'Andrew I. Cooper'

_publ_section_title
;
 Sulfone-containing covalent organic frameworks for photocatalytic
 hydrogen evolution from water
;
_journal_name_full 'Nature Chemistry'
_journal_page_first 1180
_journal_page_last 1189
_journal_paper_doi 10.1038/s41557-018-0141-5
_journal_volume 10
_journal_year 2018
_chemical_formula_moiety 'C18 H12 N2 O4 S2'
_chemical_formula_sum 'C18 H12 N2 O4 S2'
_chemical_formula_weight 384.42
_space_group_crystal_system monoclinic
_space_group_IT_number 14
_space_group_name_Hall '-P 2ybc'
_space_group_name_H-M_alt 'P 1 21/c 1'
_atom_sites_solution_hydrogens mixed
_cell_angle_alpha 90
_cell_angle_beta 97.082(3)
_cell_angle_gamma 90
_cell_formula_units_Z 2
_cell_length_a 5.8666(2)
_cell_length_b 10.0313(3)
_cell_length_c 13.5015(4)
_cell_measurement_reflns_used 6289
_cell_measurement_temperature 100
_cell_measurement_theta_max 34.8814490923
_cell_measurement_theta_min 2.45808164136
_cell_volume 788.50(4)
_computing_data_collection 'Diamond Light Source I19, UK, data collection software'
_computing_molecular_graphics 'Olex2 (Dolomanov et al., 2009)'
_computing_publication_material 'Olex2 (Dolomanov et al., 2009)'
_computing_structure_refinement 'XL (Sheldrick, 2008)'
_diffrn_ambient_temperature 100.0
_diffrn_detector 'Photon counting pixel array'
_diffrn_detector_type PILATUS_2M_S_N_24_0107_Diamond
_diffrn_measured_fraction_theta_full 0.987
_diffrn_measured_fraction_theta_max 0.985
_diffrn_measurement_device 'Fixed \c 3-circle diffractometer'
_diffrn_measurement_device_type 'Fluid Film Devices'
_diffrn_measurement_method 'shutterless scans'
_diffrn_radiation_collimation '0.3 x 1.5 Double Pinhole'
_diffrn_radiation_monochromator 'Silicon 111'
_diffrn_radiation_probe x-ray
_diffrn_radiation_type Synchrotron
_diffrn_radiation_wavelength 0.6889
_diffrn_reflns_av_R_equivalents 0.0402
_diffrn_reflns_av_unetI/netI 0.0307
_diffrn_reflns_Laue_measured_fraction_full 0.987
_diffrn_reflns_Laue_measured_fraction_max 0.985
_diffrn_reflns_limit_h_max 7
_diffrn_reflns_limit_h_min -7
_diffrn_reflns_limit_k_max 11
_diffrn_reflns_limit_k_min -13
_diffrn_reflns_limit_l_max 17
_diffrn_reflns_limit_l_min -17
_diffrn_reflns_number 9602
_diffrn_reflns_point_group_measured_fraction_full 0.987
_diffrn_reflns_point_group_measured_fraction_max 0.985
_diffrn_reflns_theta_full 24.415
_diffrn_reflns_theta_max 26.572
_diffrn_reflns_theta_min 2.947
_diffrn_source Synchrotron
_diffrn_source_type 'Undulator, I19, DLS, RAL'
_exptl_absorpt_coefficient_mu 0.333
_exptl_absorpt_correction_T_max 1.0
_exptl_absorpt_correction_T_min 0.989088483908
_exptl_absorpt_correction_type empirical
_exptl_absorpt_process_details
;
CCP4 7.0.044: AIMLESS, version 0.5.32 : 29/03/17
Scaling & analysis of unmerged intensities, absorption correction using spherical harmonics
;
_exptl_crystal_colour red
_exptl_crystal_colour_primary red
_exptl_crystal_density_diffrn 1.619
_exptl_crystal_description needle
_exptl_crystal_F_000 396
_exptl_crystal_size_max 0.037
_exptl_crystal_size_mid 0.01
_exptl_crystal_size_min 0.005
_refine_diff_density_max 0.982
_refine_diff_density_min -0.624
_refine_diff_density_rms 0.085
_refine_ls_extinction_coef .
_refine_ls_extinction_method none
_refine_ls_goodness_of_fit_ref 1.034
_refine_ls_hydrogen_treatment mixed
_refine_ls_matrix_type full
_refine_ls_number_parameters 114
_refine_ls_number_reflns 1776
_refine_ls_number_restraints 1
_refine_ls_restrained_S_all 1.034
_refine_ls_R_factor_all 0.0550
_refine_ls_R_factor_gt 0.0496
_refine_ls_shift/su_max 0.000
_refine_ls_shift/su_mean 0.000
_refine_ls_structure_factor_coef Fsqd
_refine_ls_weighting_details 'w=1/[\s^2^(Fo^2^)+(0.0710P)^2^+1.1610P] where P=(Fo^2^+2Fc^2^)/3'
_refine_ls_weighting_scheme calc
_refine_ls_wR_factor_gt 0.1308
_refine_ls_wR_factor_ref 0.1353
_reflns_Friedel_coverage 0.000
_reflns_Friedel_fraction_full .
_reflns_Friedel_fraction_max .
_reflns_number_gt 1578
_reflns_number_total 1776
_reflns_threshold_expression 'I > 2\s(I)'
_cod_data_source_file 41557_2018_141_MOESM17_ESM.cif
_cod_data_source_block Fused_Sulfone_Diamine_100K
_cod_database_code 1551363
_shelx_space_group_comment
;
The symmetry employed for this shelxl refinement is uniquely defined
by the following loop, which should always be used as a source of
symmetry information in preference to the above space-group names.
They are only intended as comments.
;
_olex2_refinement_description
;
1. Fixed Uiso
 At 1.2 times of:
  All C(H) groups
2. Restrained distances
 C6-N1 \\sim N1-C8
 with sigma of 0.01
3.a Aromatic/amide H refined with riding coordinates:
 C2(H2), C6(H6), C8(H8), C9(H9)
3.b Fitted hexagon refined as free rotating group:
 C5(C6,C7,C8,C9,C4)
;

loop_
_space_group_symop_operation_xyz
'x, y, z'
'-x, y+1/2, -z+1/2'
'-x, -y, -z'
'x, -y-1/2, z-1/2'

loop_
_atom_site_label
_atom_site_type_symbol
_atom_site_fract_x
_atom_site_fract_y
_atom_site_fract_z
_atom_site_U_iso_or_equiv
_atom_site_adp_type
_atom_site_occupancy
_atom_site_site_symmetry_order
_atom_site_calc_flag
_atom_site_refinement_flags_posn
_atom_site_refinement_flags_adp
_atom_site_refinement_flags_occupancy
_atom_site_disorder_assembly
_atom_site_disorder_group
S1 S 0.23776(9) 0.24091(5) 0.43963(4) 0.0201(2) Uani 1 1 d . . . . .
O1 O 0.1044(3) 0.12182(17) 0.45022(12) 0.0257(4) Uani 1 1 d . . . . .
O2 O 0.3291(3) 0.25729(16) 0.34573(13) 0.0261(4) Uani 1 1 d . . . . .
N1 N 0.9931(4) 0.1390(2) 0.67202(16) 0.0270(5) Uani 1 1 d D . . . .
C1 C -0.0862(4) 0.6141(2) 0.53163(16) 0.0203(4) Uani 1 1 d . . . . .
C2 C 0.1176(4) 0.5697(2) 0.58358(16) 0.0215(5) Uani 1 1 d . . . . .
H2 H 0.1933 0.6180 0.6386 0.026 Uiso 1 1 calc R . . . .
C3 C 0.2067(4) 0.4508(2) 0.55134(16) 0.0200(4) Uani 1 1 d . . . . .
C5 C 0.4502(2) 0.26296(13) 0.53869(9) 0.0206(5) Uani 1 1 d . . . . .
C6 C 0.6422(2) 0.18345(12) 0.56504(10) 0.0223(5) Uani 1 1 d DG . . . .
H6 H 0.6643 0.1049 0.5281 0.027 Uiso 1 1 calc R . . . .
C7 C 0.8018(2) 0.21881(13) 0.64551(10) 0.0221(5) Uani 1 1 d G . . . .
C8 C 0.7695(2) 0.33369(14) 0.69963(9) 0.0239(5) Uani 1 1 d DG . . . .
H8 H 0.8786 0.3579 0.7546 0.029 Uiso 1 1 calc R . . . .
C9 C 0.5775(2) 0.41321(12) 0.67328(10) 0.0229(5) Uani 1 1 d G . . . .
H9 H 0.5554 0.4917 0.7103 0.028 Uiso 1 1 calc R . . . .
C4 C 0.4179(2) 0.37785(13) 0.59281(10) 0.0206(5) Uani 1 1 d G . . . .
H1A H 1.112(6) 0.171(4) 0.707(3) 0.044(9) Uiso 1 1 d . . . . .
H1B H 1.021(6) 0.073(4) 0.631(3) 0.056(11) Uiso 1 1 d . . . . .

loop_
_atom_site_aniso_label
_atom_site_aniso_U_11
_atom_site_aniso_U_22
_atom_site_aniso_U_33
_atom_site_aniso_U_23
_atom_site_aniso_U_13
_atom_site_aniso_U_12
S1 0.0236(3) 0.0173(3) 0.0186(3) -0.00231(19) -0.0002(2) 0.0019(2)
O1 0.0289(9) 0.0195(8) 0.0277(8) -0.0035(7) -0.0001(7) -0.0006(7)
O2 0.0313(9) 0.0266(9) 0.0205(8) -0.0012(6) 0.0035(7) 0.0045(7)
N1 0.0279(11) 0.0259(11) 0.0254(10) -0.0050(8) -0.0037(8) 0.0058(9)
C1 0.0252(11) 0.0157(10) 0.0204(10) -0.0010(8) 0.0042(8) 0.0014(8)
C2 0.0254(11) 0.0194(10) 0.0192(10) -0.0018(8) 0.0012(8) -0.0015(9)
C3 0.0228(10) 0.0177(10) 0.0194(10) -0.0002(8) 0.0021(8) -0.0009(8)
C5 0.0221(11) 0.0205(11) 0.0189(10) 0.0008(8) 0.0012(8) -0.0012(8)
C6 0.0254(11) 0.0176(11) 0.0237(11) -0.0016(8) 0.0018(9) 0.0026(9)
C7 0.0242(11) 0.0203(11) 0.0215(11) 0.0029(8) 0.0021(9) -0.0007(9)
C8 0.0277(11) 0.0228(11) 0.0200(10) -0.0004(8) -0.0015(9) -0.0023(9)
C9 0.0284(12) 0.0179(10) 0.0218(10) -0.0025(8) 0.0007(9) -0.0016(9)
C4 0.0230(11) 0.0184(10) 0.0205(10) 0.0010(8) 0.0031(8) 0.0003(8)

loop_
_atom_type_symbol
_atom_type_description
_atom_type_scat_dispersion_real
_atom_type_scat_dispersion_imag
_atom_type_scat_source
C C 0.0030 0.0010 'International Tables Vol C Tables 4.2.6.8 and 6.1.1.4'
H H 0.0000 0.0000 'International Tables Vol C Tables 4.2.6.8 and 6.1.1.4'
N N 0.0060 0.0030 'International Tables Vol C Tables 4.2.6.8 and 6.1.1.4'
O O 0.0100 0.0060 'International Tables Vol C Tables 4.2.6.8 and 6.1.1.4'
S S 0.1190 0.1170 'International Tables Vol C Tables 4.2.6.8 and 6.1.1.4'

loop_
_geom_angle_atom_site_label_1
_geom_angle_atom_site_label_2
_geom_angle_atom_site_label_3
_geom_angle
_geom_angle_site_symmetry_1
_geom_angle_site_symmetry_3
O1 S1 O2 116.40(10) . .
O1 S1 C1 111.36(11) . 3_566
O1 S1 C5 112.17(9) . .
O2 S1 C1 110.44(10) . 3_566
O2 S1 C5 110.77(10) . .
C5 S1 C1 93.39(9) . 3_566
C7 N1 H1A 120(2) . .
C7 N1 H1B 118(2) . .
H1A N1 H1B 115(3) . .
C2 C1 S1 125.38(17) . 3_566
C2 C1 C3 124.9(2) . 3_566
C3 C1 S1 109.71(17) 3_566 3_566
C1 C2 H2 121.6 . .
C1 C2 C3 116.8(2) . .
C3 C2 H2 121.6 . .
C1 C3 C4 112.66(18) 3_566 .
C2 C3 C1 118.3(2) . 3_566
C2 C3 C4 129.08(19) . .
C6 C5 S1 127.56(8) . .
C6 C5 C4 120.0 . .
C4 C5 S1 112.40(8) . .
C5 C6 H6 120.0 . .
C7 C6 C5 120.0 . .
C7 C6 H6 120.0 . .
N1 C7 C6 119.96(12) . .
N1 C7 C8 120.04(12) . .
C6 C7 C8 120.0 . .
C7 C8 H8 120.0 . .
C7 C8 C9 120.0 . .
C9 C8 H8 120.0 . .
C8 C9 H9 120.0 . .
C4 C9 C8 120.0 . .
C4 C9 H9 120.0 . .
C5 C4 C3 111.79(12) . .
C9 C4 C3 128.19(12) . .
C9 C4 C5 120.0 . .

loop_
_geom_bond_atom_site_label_1
_geom_bond_atom_site_label_2
_geom_bond_distance
_geom_bond_site_symmetry_2
S1 O1 1.4448(18) .
S1 O2 1.4453(18) .
S1 C1 1.772(2) 3_566
S1 C5 1.7265(11) .
N1 C7 1.389(2) .
N1 H1A 0.86(4) .
N1 H1B 0.89(4) .
C1 S1 1.772(2) 3_566
C1 C2 1.384(3) .
C1 C3 1.408(3) 3_566
C2 H2 0.9500 .
C2 C3 1.394(3) .
C3 C1 1.408(3) 3_566
C3 C4 1.487(2) .
C5 C6 1.3900 .
C5 C4 1.3900 .
C6 H6 0.9500 .
C6 C7 1.3900 .
C7 C8 1.3900 .
C8 H8 0.9500 .
C8 C9 1.3900 .
C9 H9 0.9500 .
C9 C4 1.3900 .

loop_
_geom_hbond_atom_site_label_D
_geom_hbond_atom_site_label_H
_geom_hbond_atom_site_label_A
_geom_hbond_distance_DH
_geom_hbond_distance_HA
_geom_hbond_distance_DA
_geom_hbond_angle_DHA
_geom_hbond_site_symmetry_A
N1 H1A O2 0.86(4) 2.24(4) 3.054(3) 157(3) 4_666
N1 H1B O1 0.89(4) 2.59(4) 3.147(3) 121(3) 1_655
N1 H1B O1 0.89(4) 2.32(4) 3.109(3) 148(3) 3_656
